data_4338001
loop_
_publ_author_name
'K\"ogel, Julius F'
'Finger, Lars H.'
'Frank, Nicolas'
'Sundermeyer, J\"org'

_publ_section_title
;
 The New NH-Acid HN(C6F5)(C(CF3)3) and Its Crystalline and Volatile
 Alkaline and Earth Alkaline Metal Salts.
;
_journal_issue 7
_journal_name_full 'Inorganic chemistry'
_journal_page_first 3839
_journal_paper_doi 10.1021/ic5001717
_journal_volume 53
_journal_year 2014
_chemical_formula_moiety 'C10 F14 N1 Na1'
_chemical_formula_sum 'C10 F14 N Na'
_chemical_formula_weight 423.10
_chemical_name_common NaN(C6F5)(C4F9)
_chemical_name_systematic
;
Sodium-(pentafluorophenyl)(nonafluoro-tert-butyl)amide
;
_space_group_IT_number 2
_symmetry_cell_setting triclinic
_symmetry_space_group_name_Hall '-P 1'
_symmetry_space_group_name_H-M 'P -1'
_atom_sites_solution_primary direct
_atom_sites_solution_secondary difmap
_audit_creation_method SHELXL-97
_cell_angle_alpha 64.0980(17)
_cell_angle_beta 75.0294(19)
_cell_angle_gamma 74.6100(20)
_cell_formula_units_Z 2
_cell_length_a 6.9421(5)
_cell_length_b 9.8740(6)
_cell_length_c 10.4269(6)
_cell_measurement_reflns_used 13213
_cell_measurement_temperature 100(2)
_cell_measurement_theta_max 26.3468
_cell_measurement_theta_min 4.1273
_cell_volume 611.46(7)
_computing_cell_refinement 'APEX2 v2012.10-0 (Bruker AXS)'
_computing_data_collection 'Bruker Instrument Service v3.0.26'
_computing_data_reduction 'SAINT V8.27B (Bruker AXS Inc., 2012)'
_computing_molecular_graphics 'Ortep-3 for Windows (Farrugia, 1997)'
_computing_publication_material 'WinGX publication routines (Farrugia, 1999)'
_computing_structure_refinement 'SHELXL-97 (Sheldrick, 2008)'
_computing_structure_solution 'SIR92 (Giacovazzo et al, 1993)'
_diffrn_ambient_temperature 100(2)
_diffrn_detector_area_resol_mean 10.4167
_diffrn_measured_fraction_theta_full 0.997
_diffrn_measured_fraction_theta_max 0.998
_diffrn_measurement_device_type 'D8 Quest (Bruker AXS Inc.)'
_diffrn_measurement_method 'rotation method'
_diffrn_radiation_monochromator graphite
_diffrn_radiation_source 'fine-focus sealed tube'
_diffrn_radiation_type MoK\a
_diffrn_radiation_wavelength 0.71073
_diffrn_reflns_av_R_equivalents 0.0596
_diffrn_reflns_av_sigmaI/netI 0.0426
_diffrn_reflns_limit_h_max 8
_diffrn_reflns_limit_h_min -8
_diffrn_reflns_limit_k_max 12
_diffrn_reflns_limit_k_min -12
_diffrn_reflns_limit_l_max 11
_diffrn_reflns_limit_l_min -12
_diffrn_reflns_number 12094
_diffrn_reflns_theta_full 25.00
_diffrn_reflns_theta_max 26.24
_diffrn_reflns_theta_min 2.20
_exptl_absorpt_coefficient_mu 0.318
_exptl_absorpt_correction_T_max 0.969
_exptl_absorpt_correction_T_min 0.959
_exptl_absorpt_correction_type multi-scan
_exptl_absorpt_process_details 'SADABS V2012/1 (Bruker AXS Inc.)'
_exptl_crystal_colour colorless
_exptl_crystal_density_diffrn 2.298
_exptl_crystal_density_method 'not measured'
_exptl_crystal_description needle
_exptl_crystal_F_000 408
_exptl_crystal_size_max 0.35
_exptl_crystal_size_mid 0.11
_exptl_crystal_size_min 0.1
_refine_diff_density_max 0.536
_refine_diff_density_min -0.351
_refine_diff_density_rms 0.083
_refine_ls_extinction_method none
_refine_ls_goodness_of_fit_ref 1.059
_refine_ls_hydrogen_treatment none
_refine_ls_matrix_type full
_refine_ls_number_parameters 235
_refine_ls_number_reflns 2457
_refine_ls_number_restraints 0
_refine_ls_restrained_S_all 1.059
_refine_ls_R_factor_all 0.0416
_refine_ls_R_factor_gt 0.0350
_refine_ls_shift/su_max 0.000
_refine_ls_shift/su_mean 0.000
_refine_ls_structure_factor_coef Fsqd
_refine_ls_weighting_details 'calc w=1/[\s^2^(Fo^2^)+(0.0472P)^2^+0.3225P] where P=(Fo^2^+2Fc^2^)/3'
_refine_ls_weighting_scheme calc
_refine_ls_wR_factor_gt 0.0907
_refine_ls_wR_factor_ref 0.0956
_reflns_number_gt 2120
_reflns_number_total 2457
_reflns_threshold_expression >2\s(I)
_cod_data_source_file ic5001717_si_003.cif
_cod_data_source_block natbuf9_0m
_cod_depositor_comments 'Adding full bibliography for 4338000--4338004.cif.'
_cod_database_code 4338001
_audit_contact_author 'Joerg Sundermeyer'

loop_
_symmetry_equiv_pos_as_xyz
'x, y, z'
'-x, -y, -z'

loop_
_atom_site_label
_atom_site_type_symbol
_atom_site_fract_x
_atom_site_fract_y
_atom_site_fract_z
_atom_site_U_iso_or_equiv
_atom_site_adp_type
_atom_site_occupancy
_atom_site_symmetry_multiplicity
_atom_site_calc_flag
Na1 Na 0.68131(10) 0.09241(8) 0.49843(8) 0.01324(19) Uani 1 1 d
F5 F 0.49808(16) 0.26180(12) 0.62709(12) 0.0164(3) Uani 1 1 d
F10 F 0.26200(17) 0.49288(12) 0.40879(12) 0.0173(3) Uani 1 1 d
F8 F 0.62784(15) 0.17461(12) 0.25312(11) 0.0174(3) Uani 1 1 d
F1 F -0.07198(16) 0.09567(12) 0.61224(12) 0.0164(2) Uani 1 1 d
F12 F 0.05950(17) 0.43704(13) 0.16587(12) 0.0223(3) Uani 1 1 d
F14 F -0.04982(16) 0.39757(13) 0.38989(12) 0.0184(3) Uani 1 1 d
F2 F -0.24566(16) 0.10640(13) 0.87003(12) 0.0199(3) Uani 1 1 d
F7 F 0.37674(17) 0.09713(12) 0.23826(12) 0.0185(3) Uani 1 1 d
F3 F -0.05389(17) 0.19912(13) 1.00768(12) 0.0207(3) Uani 1 1 d
F13 F 0.00255(16) 0.21443(12) 0.31898(12) 0.0173(3) Uani 1 1 d
F6 F 0.44258(18) 0.31961(13) 0.09073(11) 0.0202(3) Uani 1 1 d
F9 F 0.35509(18) 0.54622(12) 0.18133(12) 0.0197(3) Uani 1 1 d
F11 F 0.56379(16) 0.40261(12) 0.32876(12) 0.0190(3) Uani 1 1 d
F4 F 0.31941(18) 0.27532(14) 0.88320(12) 0.0215(3) Uani 1 1 d
N1 N 0.3177(2) 0.16566(16) 0.47607(15) 0.0099(3) Uani 1 1 d
C4 C 0.0324(3) 0.1951(2) 0.87829(19) 0.0148(4) Uani 1 1 d
C6 C 0.3082(3) 0.2291(2) 0.68161(19) 0.0117(4) Uani 1 1 d
C2 C 0.0266(3) 0.14719(19) 0.67461(19) 0.0118(4) Uani 1 1 d
C7 C 0.2958(3) 0.28708(19) 0.33700(19) 0.0110(4) Uani 1 1 d
C1 C 0.2155(3) 0.18839(19) 0.60253(19) 0.0103(3) Uani 1 1 d
C3 C -0.0649(3) 0.1497(2) 0.80800(19) 0.0134(4) Uani 1 1 d
C9 C 0.3692(3) 0.4349(2) 0.31216(19) 0.0129(4) Uani 1 1 d
C5 C 0.2216(3) 0.2338(2) 0.81521(19) 0.0141(4) Uani 1 1 d
C8 C 0.4357(3) 0.2214(2) 0.22708(19) 0.0135(4) Uani 1 1 d
C10 C 0.0756(3) 0.3365(2) 0.30083(19) 0.0130(4) Uani 1 1 d

loop_
_atom_site_aniso_label
_atom_site_aniso_U_11
_atom_site_aniso_U_22
_atom_site_aniso_U_33
_atom_site_aniso_U_23
_atom_site_aniso_U_13
_atom_site_aniso_U_12
Na1 0.0141(4) 0.0115(4) 0.0152(4) -0.0059(3) -0.0034(3) -0.0019(3)
F5 0.0148(5) 0.0220(6) 0.0163(6) -0.0094(5) -0.0008(4) -0.0079(4)
F10 0.0244(6) 0.0124(5) 0.0165(6) -0.0083(4) 0.0004(4) -0.0046(4)
F8 0.0139(5) 0.0220(6) 0.0146(6) -0.0090(5) -0.0001(4) 0.0006(4)
F1 0.0175(5) 0.0195(6) 0.0155(5) -0.0067(4) -0.0023(4) -0.0090(4)
F12 0.0221(6) 0.0223(6) 0.0145(6) 0.0025(5) -0.0088(5) -0.0028(5)
F14 0.0133(5) 0.0195(6) 0.0227(6) -0.0115(5) -0.0037(4) 0.0028(4)
F2 0.0157(6) 0.0235(6) 0.0161(6) -0.0052(5) 0.0038(4) -0.0072(5)
F7 0.0241(6) 0.0157(6) 0.0193(6) -0.0113(5) 0.0011(5) -0.0060(5)
F3 0.0268(6) 0.0225(6) 0.0101(5) -0.0077(4) 0.0016(5) -0.0022(5)
F13 0.0171(5) 0.0169(5) 0.0209(6) -0.0075(5) -0.0059(4) -0.0050(4)
F6 0.0310(6) 0.0178(6) 0.0068(5) -0.0023(4) -0.0024(5) -0.0019(5)
F9 0.0311(6) 0.0109(5) 0.0125(5) 0.0016(4) -0.0036(5) -0.0073(5)
F11 0.0160(6) 0.0171(6) 0.0250(6) -0.0070(5) -0.0040(5) -0.0066(4)
F4 0.0274(6) 0.0276(6) 0.0179(6) -0.0137(5) -0.0056(5) -0.0080(5)
N1 0.0124(7) 0.0078(7) 0.0080(7) -0.0022(6) -0.0026(6) 0.0000(5)
C4 0.0207(10) 0.0110(8) 0.0080(8) -0.0032(7) 0.0000(7) 0.0014(7)
C6 0.0112(8) 0.0094(8) 0.0129(9) -0.0029(7) -0.0019(7) -0.0017(6)
C2 0.0137(9) 0.0087(8) 0.0132(9) -0.0028(7) -0.0056(7) -0.0017(7)
C7 0.0136(9) 0.0086(8) 0.0107(8) -0.0039(7) -0.0017(7) -0.0019(7)
C1 0.0130(8) 0.0056(8) 0.0102(8) -0.0023(6) -0.0028(7) 0.0011(6)
C3 0.0112(8) 0.0109(8) 0.0133(9) -0.0016(7) 0.0002(7) -0.0019(7)
C9 0.0150(9) 0.0099(8) 0.0109(8) -0.0020(7) -0.0008(7) -0.0026(7)
C5 0.0203(10) 0.0112(8) 0.0126(9) -0.0041(7) -0.0067(7) -0.0025(7)
C8 0.0167(9) 0.0127(9) 0.0097(8) -0.0032(7) -0.0027(7) -0.0020(7)
C10 0.0152(9) 0.0117(9) 0.0112(8) -0.0030(7) -0.0036(7) -0.0022(7)

loop_
_atom_type_symbol
_atom_type_description
_atom_type_scat_dispersion_real
_atom_type_scat_dispersion_imag
_atom_type_scat_source
C C 0.0033 0.0016 'International Tables Vol C Tables 4.2.6.8 and 6.1.1.4'
N N 0.0061 0.0033 'International Tables Vol C Tables 4.2.6.8 and 6.1.1.4'
F F 0.0171 0.0103 'International Tables Vol C Tables 4.2.6.8 and 6.1.1.4'
Na Na 0.0362 0.0249 'International Tables Vol C Tables 4.2.6.8 and 6.1.1.4'

loop_
_geom_angle_atom_site_label_1
_geom_angle_atom_site_label_2
_geom_angle_atom_site_label_3
_geom_angle
_geom_angle_site_symmetry_1
_geom_angle_site_symmetry_3
F1 Na1 F8 137.09(5) 1_655 .
F1 Na1 N1 111.71(5) 1_655 2_656
F8 Na1 N1 85.99(5) . 2_656
F1 Na1 N1 145.61(6) 1_655 .
F8 Na1 N1 67.39(5) . .
N1 Na1 N1 90.42(5) 2_656 .
F1 Na1 F5 76.98(5) 1_655 .
F8 Na1 F5 116.94(5) . .
N1 Na1 F5 137.01(6) 2_656 .
N1 Na1 F5 69.06(5) . .
F1 Na1 F7 72.33(5) 1_655 2_656
F8 Na1 F7 147.61(5) . 2_656
N1 Na1 F7 66.72(5) 2_656 2_656
N1 Na1 F7 94.60(5) . 2_656
F5 Na1 F7 77.39(6) . 2_656
F1 Na1 F13 64.95(6) 1_655 1_655
F8 Na1 F13 72.15(5) . 1_655
N1 Na1 F13 114.15(5) 2_656 1_655
N1 Na1 F13 130.54(6) . 1_655
F5 Na1 F13 107.63(5) . 1_655
F7 Na1 F13 134.00(5) 2_656 1_655
F1 Na1 F11 103.09(5) 1_655 .
F8 Na1 F11 58.99(4) . .
N1 Na1 F11 142.85(5) 2_656 .
N1 Na1 F11 66.13(4) . .
F5 Na1 F11 62.71(5) . .
F7 Na1 F11 139.55(4) 2_656 .
F13 Na1 F11 69.22(5) 1_655 .
F1 Na1 Na1 148.27(5) 1_655 2_656
F8 Na1 Na1 71.09(4) . 2_656
N1 Na1 Na1 45.62(4) 2_656 2_656
N1 Na1 Na1 44.80(5) . 2_656
F5 Na1 Na1 105.06(6) . 2_656
F7 Na1 Na1 77.22(4) 2_656 2_656
F13 Na1 Na1 138.84(5) 1_655 2_656
F11 Na1 Na1 105.81(5) . 2_656
C6 F5 Na1 107.34(10) . .
C8 F8 Na1 117.91(10) . .
C2 F1 Na1 158.94(11) . 1_455
C8 F7 Na1 111.28(10) . 2_656
C10 F13 Na1 130.88(10) . 1_455
C9 F11 Na1 111.75(9) . .
C1 N1 C7 119.89(14) . .
C1 N1 Na1 111.03(11) . 2_656
C7 N1 Na1 117.09(11) . 2_656
C1 N1 Na1 105.55(11) . .
C7 N1 Na1 108.53(11) . .
Na1 N1 Na1 89.58(5) 2_656 .
F3 C4 C3 120.50(17) . .
F3 C4 C5 120.24(17) . .
C3 C4 C5 119.25(17) . .
F5 C6 C5 117.13(16) . .
F5 C6 C1 118.56(16) . .
C5 C6 C1 124.28(17) . .
F1 C2 C3 117.12(16) . .
F1 C2 C1 118.29(16) . .
C3 C2 C1 124.55(17) . .
N1 C7 C8 104.63(14) . .
N1 C7 C9 113.89(14) . .
C8 C7 C9 107.70(14) . .
N1 C7 C10 114.64(14) . .
C8 C7 C10 108.13(14) . .
C9 C7 C10 107.50(14) . .
C6 C1 C2 113.05(16) . .
C6 C1 N1 122.71(16) . .
C2 C1 N1 123.36(16) . .
F2 C3 C4 120.06(17) . .
F2 C3 C2 120.54(16) . .
C4 C3 C2 119.39(17) . .
F9 C9 F10 107.12(14) . .
F9 C9 F11 107.01(14) . .
F10 C9 F11 106.98(14) . .
F9 C9 C7 114.04(15) . .
F10 C9 C7 110.84(14) . .
F11 C9 C7 110.51(14) . .
F4 C5 C4 119.96(17) . .
F4 C5 C6 120.60(17) . .
C4 C5 C6 119.44(17) . .
F6 C8 F7 107.47(14) . .
F6 C8 F8 106.88(14) . .
F7 C8 F8 105.68(14) . .
F6 C8 C7 113.96(15) . .
F7 C8 C7 111.07(14) . .
F8 C8 C7 111.33(14) . .
F14 C10 F12 107.53(15) . .
F14 C10 F13 106.65(14) . .
F12 C10 F13 106.20(14) . .
F14 C10 C7 110.56(14) . .
F12 C10 C7 114.63(15) . .
F13 C10 C7 110.86(14) . .

loop_
_geom_bond_atom_site_label_1
_geom_bond_atom_site_label_2
_geom_bond_distance
_geom_bond_site_symmetry_2
Na1 F1 2.3357(17) 1_655
Na1 F8 2.4199(17) .
Na1 N1 2.442(2) 2_656
Na1 N1 2.477(2) .
Na1 F5 2.4829(15) .
Na1 F7 2.5578(17) 2_656
Na1 F13 2.6882(18) 1_655
Na1 F11 2.8039(18) .
Na1 Na1 3.466(2) 2_656
F5 C6 1.358(2) .
F10 C9 1.337(2) .
F8 C8 1.348(2) .
F1 C2 1.361(2) .
F1 Na1 2.3357(17) 1_455
F12 C10 1.334(2) .
F14 C10 1.333(2) .
F2 C3 1.341(2) .
F7 C8 1.343(2) .
F7 Na1 2.5578(17) 2_656
F3 C4 1.341(2) .
F13 C10 1.349(2) .
F13 Na1 2.6882(18) 1_455
F6 C8 1.322(2) .
F9 C9 1.334(2) .
F11 C9 1.342(2) .
F4 C5 1.335(2) .
N1 C1 1.408(2) .
N1 C7 1.436(2) .
N1 Na1 2.442(2) 2_656
C4 C3 1.378(3) .
C4 C5 1.380(3) .
C6 C5 1.383(3) .
C6 C1 1.398(3) .
C2 C3 1.380(3) .
C2 C1 1.399(3) .
C7 C8 1.555(2) .
C7 C9 1.566(2) .
C7 C10 1.568(3) .

loop_
_geom_torsion_atom_site_label_1
_geom_torsion_atom_site_label_2
_geom_torsion_atom_site_label_3
_geom_torsion_atom_site_label_4
_geom_torsion
_geom_torsion_site_symmetry_1
_geom_torsion_site_symmetry_4
F1 Na1 F5 C6 -140.53(10) 1_655 .
F8 Na1 F5 C6 82.94(11) . .
N1 Na1 F5 C6 -32.54(13) 2_656 .
N1 Na1 F5 C6 33.95(10) . .
F7 Na1 F5 C6 -66.05(10) 2_656 .
F13 Na1 F5 C6 161.44(10) 1_655 .
F11 Na1 F5 C6 107.09(10) . .
Na1 Na1 F5 C6 6.80(10) 2_656 .
F1 Na1 F8 C8 -148.06(11) 1_655 .
N1 Na1 F8 C8 93.94(11) 2_656 .
N1 Na1 F8 C8 1.81(11) . .
F5 Na1 F8 C8 -47.95(12) . .
F7 Na1 F8 C8 62.18(15) 2_656 .
F13 Na1 F8 C8 -149.09(12) 1_655 .
F11 Na1 F8 C8 -73.05(11) . .
Na1 Na1 F8 C8 49.76(11) 2_656 .
F1 Na1 F11 C9 -149.39(10) 1_655 .
F8 Na1 F11 C9 73.08(10) . .
N1 Na1 F11 C9 51.26(14) 2_656 .
N1 Na1 F11 C9 -3.94(10) . .
F5 Na1 F11 C9 -81.73(11) . .
F7 Na1 F11 C9 -71.37(12) 2_656 .
F13 Na1 F11 C9 154.19(11) 1_655 .
Na1 Na1 F11 C9 17.35(11) 2_656 .
F1 Na1 N1 C1 -19.99(15) 1_655 .
F8 Na1 N1 C1 -162.77(11) . .
N1 Na1 N1 C1 111.75(11) 2_656 .
F5 Na1 N1 C1 -29.55(10) . .
F7 Na1 N1 C1 45.07(11) 2_656 .
F13 Na1 N1 C1 -125.26(11) 1_655 .
F11 Na1 N1 C1 -97.98(11) . .
Na1 Na1 N1 C1 111.75(11) 2_656 .
F1 Na1 N1 C7 109.72(13) 1_655 .
F8 Na1 N1 C7 -33.06(10) . .
N1 Na1 N1 C7 -118.54(12) 2_656 .
F5 Na1 N1 C7 100.16(11) . .
F7 Na1 N1 C7 174.78(10) 2_656 .
F13 Na1 N1 C7 4.45(13) 1_655 .
F11 Na1 N1 C7 31.73(9) . .
Na1 Na1 N1 C7 -118.54(12) 2_656 .
F1 Na1 N1 Na1 -131.74(9) 1_655 2_656
F8 Na1 N1 Na1 85.48(5) . 2_656
N1 Na1 N1 Na1 0.0 2_656 2_656
F5 Na1 N1 Na1 -141.29(6) . 2_656
F7 Na1 N1 Na1 -66.67(5) 2_656 2_656
F13 Na1 N1 Na1 123.00(7) 1_655 2_656
F11 Na1 N1 Na1 150.27(6) . 2_656
Na1 F5 C6 C5 143.38(13) . .
Na1 F5 C6 C1 -34.66(17) . .
Na1 F1 C2 C3 70.2(3) 1_455 .
Na1 F1 C2 C1 -112.1(3) 1_455 .
C1 N1 C7 C8 177.80(14) . .
Na1 N1 C7 C8 -42.83(16) 2_656 .
Na1 N1 C7 C8 56.54(14) . .
C1 N1 C7 C9 60.5(2) . .
Na1 N1 C7 C9 -160.17(11) 2_656 .
Na1 N1 C7 C9 -60.80(15) . .
C1 N1 C7 C10 -63.9(2) . .
Na1 N1 C7 C10 75.44(16) 2_656 .
Na1 N1 C7 C10 174.80(11) . .
F5 C6 C1 C2 175.80(14) . .
C5 C6 C1 C2 -2.1(3) . .
F5 C6 C1 N1 6.3(2) . .
C5 C6 C1 N1 -171.60(16) . .
F1 C2 C1 C6 -175.74(14) . .
C3 C2 C1 C6 1.8(3) . .
F1 C2 C1 N1 -6.3(3) . .
C3 C2 C1 N1 171.22(17) . .
C7 N1 C1 C6 -97.0(2) . .
Na1 N1 C1 C6 121.40(15) 2_656 .
Na1 N1 C1 C6 25.72(19) . .
C7 N1 C1 C2 94.6(2) . .
Na1 N1 C1 C2 -47.04(19) 2_656 .
Na1 N1 C1 C2 -142.71(15) . .
F3 C4 C3 F2 -1.2(3) . .
C5 C4 C3 F2 177.63(15) . .
F3 C4 C3 C2 179.70(16) . .
C5 C4 C3 C2 -1.5(3) . .
F1 C2 C3 F2 -1.6(2) . .
C1 C2 C3 F2 -179.19(16) . .
F1 C2 C3 C4 177.45(15) . .
C1 C2 C3 C4 -0.1(3) . .
Na1 F11 C9 F9 -147.22(10) . .
Na1 F11 C9 F10 98.23(13) . .
Na1 F11 C9 C7 -22.52(16) . .
N1 C7 C9 F9 177.97(14) . .
C8 C7 C9 F9 62.42(19) . .
C10 C7 C9 F9 -53.88(19) . .
N1 C7 C9 F10 -61.1(2) . .
C8 C7 C9 F10 -176.60(14) . .
C10 C7 C9 F10 67.10(18) . .
N1 C7 C9 F11 57.38(19) . .
C8 C7 C9 F11 -58.17(19) . .
C10 C7 C9 F11 -174.47(13) . .
F3 C4 C5 F4 0.1(3) . .
C3 C4 C5 F4 -178.75(15) . .
F3 C4 C5 C6 -179.97(16) . .
C3 C4 C5 C6 1.2(3) . .
F5 C6 C5 F4 2.7(2) . .
C1 C6 C5 F4 -179.37(16) . .
F5 C6 C5 C4 -177.22(15) . .
C1 C6 C5 C4 0.7(3) . .
Na1 F7 C8 F6 -173.82(10) 2_656 .
Na1 F7 C8 F8 72.32(13) 2_656 .
Na1 F7 C8 C7 -48.55(16) 2_656 .
Na1 F8 C8 F6 152.61(10) . .
Na1 F8 C8 F7 -93.13(13) . .
Na1 F8 C8 C7 27.57(17) . .
N1 C7 C8 F6 -177.56(14) . .
C9 C7 C8 F6 -56.1(2) . .
C10 C7 C8 F6 59.83(19) . .
N1 C7 C8 F7 60.89(18) . .
C9 C7 C8 F7 -177.60(13) . .
C10 C7 C8 F7 -61.72(18) . .
N1 C7 C8 F8 -56.59(18) . .
C9 C7 C8 F8 64.92(18) . .
C10 C7 C8 F8 -179.20(13) . .
Na1 F13 C10 F14 -2.18(19) 1_455 .
Na1 F13 C10 F12 -116.65(13) 1_455 .
Na1 F13 C10 C7 118.24(13) 1_455 .
N1 C7 C10 F14 65.38(19) . .
C8 C7 C10 F14 -178.35(13) . .
C9 C7 C10 F14 -62.33(18) . .
N1 C7 C10 F12 -172.90(14) . .
C8 C7 C10 F12 -56.63(19) . .
C9 C7 C10 F12 59.39(19) . .
N1 C7 C10 F13 -52.68(19) . .
C8 C7 C10 F13 63.59(18) . .
C9 C7 C10 F13 179.60(13) . .
